data_7036338
loop_
_publ_author_name
'Safin, Damir A.'
'Mitoraj, Mariusz P.'
'Robeyns, Koen'
'Filinchuk, Yaroslav'
'Vande Velde, Christophe M. L.'

_publ_section_title
;
 Luminescent mononuclear mixed ligand complexes of copper(i) with
 5-phenyl-2,2'-bipyridine and triphenylphosphine.
;
_journal_issue 38
_journal_name_full 'Dalton transactions (Cambridge, England : 2003)'
_journal_page_first 16824
_journal_page_last 16832
_journal_paper_doi 10.1039/c5dt02755a
_journal_volume 44
_journal_year 2015
_chemical_formula_moiety '2(C8 H6 N), C8 H6 N1'
_chemical_formula_sum 'C24 H18 N3'
_chemical_formula_weight 348.42
_chemical_name_systematic 5-phenyl-2-(2-pyridyl)pyridine
_space_group_crystal_system monoclinic
_space_group_IT_number 14
_space_group_name_Hall '-P 2yn'
_space_group_name_H-M_alt 'P 1 21/n 1'
_symmetry_space_group_name_Hall '-P 2yn'
_symmetry_space_group_name_H-M 'P 1 21/n 1'
_atom_sites_solution_hydrogens geom
_audit_creation_method SHELXL-2014/7
_audit_update_record
;
2015-08-19 deposited with the CCDC.
2015-09-01 downloaded from the CCDC.
;
_cell_angle_alpha 90
_cell_angle_beta 91.990(2)
_cell_angle_gamma 90
_cell_formula_units_Z 4
_cell_length_a 5.6180(10)
_cell_length_b 15.682(3)
_cell_length_c 19.716(3)
_cell_measurement_reflns_used 4716
_cell_measurement_temperature 100(2)
_cell_measurement_theta_max 31.76
_cell_measurement_theta_min 2.60
_cell_volume 1736.0(5)
_computing_cell_refinement 'Bruker Saint v7.66A'
_computing_data_collection 'Bruker Saint v7.66A'
_computing_data_reduction 'Bruker Saint v7.66A'
_computing_molecular_graphics 'MERCURY (Macrae et al., 2008)'
_computing_publication_material
;
'MERCURY (Macrae et al., 2008), Platon (Spek, 2009)'
;
_computing_structure_refinement 'SHELXL-2014/7 (Sheldrick, 2014)'
_computing_structure_solution 'SHELXD (Sheldrick, 2008)'
_diffrn_ambient_temperature 100(2)
_diffrn_measured_fraction_theta_full 0.999
_diffrn_measured_fraction_theta_max 0.927
_diffrn_measurement_device_type 'Bruker platform with Smart 1000'
_diffrn_measurement_method '\w scans'
_diffrn_radiation_type MoK\a
_diffrn_radiation_wavelength 0.71073
_diffrn_reflns_av_R_equivalents 0.0213
_diffrn_reflns_av_unetI/netI 0.0204
_diffrn_reflns_laue_measured_fraction_full 0.999
_diffrn_reflns_laue_measured_fraction_max 0.927
_diffrn_reflns_limit_h_max 8
_diffrn_reflns_limit_h_min -8
_diffrn_reflns_limit_k_max 23
_diffrn_reflns_limit_k_min -22
_diffrn_reflns_limit_l_max 28
_diffrn_reflns_limit_l_min -27
_diffrn_reflns_number 20335
_diffrn_reflns_point_group_measured_fraction_full 0.999
_diffrn_reflns_point_group_measured_fraction_max 0.927
_diffrn_reflns_theta_full 27.500
_diffrn_reflns_theta_max 32.137
_diffrn_reflns_theta_min 1.660
_diffrn_source 'sealed tube'
_exptl_absorpt_coefficient_mu 0.080
_exptl_absorpt_correction_T_max 0.7464
_exptl_absorpt_correction_T_min 0.7044
_exptl_absorpt_correction_type multi-scan
_exptl_absorpt_process_details 'Bruker SADABS 2008/1'
_exptl_crystal_colour colorless
_exptl_crystal_density_diffrn 1.333
_exptl_crystal_description plate
_exptl_crystal_F_000 732
_exptl_crystal_size_max 0.54
_exptl_crystal_size_mid 0.45
_exptl_crystal_size_min 0.17
_refine_diff_density_max 0.319
_refine_diff_density_min -0.279
_refine_diff_density_rms 0.046
_refine_ls_extinction_method none
_refine_ls_goodness_of_fit_ref 1.049
_refine_ls_hydrogen_treatment constr
_refine_ls_matrix_type full
_refine_ls_number_parameters 256
_refine_ls_number_reflns 5657
_refine_ls_number_restraints 4
_refine_ls_restrained_S_all 1.048
_refine_ls_R_factor_all 0.0801
_refine_ls_R_factor_gt 0.0528
_refine_ls_shift/su_max 0.000
_refine_ls_shift/su_mean 0.000
_refine_ls_structure_factor_coef Fsqd
_refine_ls_weighting_details 'w=1/[\s^2^(Fo^2^)+(0.0971P)^2^+0.1918P] where P=(Fo^2^+2Fc^2^)/3'
_refine_ls_weighting_scheme calc
_refine_ls_wR_factor_gt 0.1568
_refine_ls_wR_factor_ref 0.1789
_reflns_Friedel_coverage 0.000
_reflns_number_gt 3799
_reflns_number_total 5657
_reflns_threshold_expression 'I > 2\s(I)'
_cod_data_source_file c5dt02755a2.cif
_cod_data_source_block L
_cod_depositor_comments 'Adding full bibliography for 7036338--7036340.cif.'
_cod_database_code 7036338
_shelx_shelxl_version_number 2014/7
_shelx_space_group_comment
;
The symmetry employed for this shelxl refinement is uniquely defined
by the following loop, which should always be used as a source of
symmetry information in preference to the above space-group names.
They are only intended as comments.
;

loop_
_space_group_symop_operation_xyz
'x, y, z'
'-x+1/2, y+1/2, -z+1/2'
'-x, -y, -z'
'x-1/2, -y-1/2, z-1/2'

loop_
_atom_site_label
_atom_site_type_symbol
_atom_site_fract_x
_atom_site_fract_y
_atom_site_fract_z
_atom_site_U_iso_or_equiv
_atom_site_adp_type
_atom_site_occupancy
_atom_site_site_symmetry_order
_atom_site_calc_flag
_atom_site_refinement_flags_posn
_atom_site_refinement_flags_adp
_atom_site_refinement_flags_occupancy
_atom_site_disorder_assembly
_atom_site_disorder_group
C1 C 0.14768(17) 0.46540(6) 0.22278(5) 0.0246(2) Uani 1 1 d . . . . .
C2 C -0.03080(19) 0.46385(7) 0.17353(5) 0.0387(3) Uani 0.615(12) 1 d . . P A 1
H2 H -0.1665 0.4287 0.1791 0.046 Uiso 0.615(12) 1 calc R U P A 1
N2 N -0.03080(19) 0.46385(7) 0.17353(5) 0.0387(3) Uani 0.385(12) 1 d . . P A 2
C3 C -0.0140(2) 0.51262(8) 0.11655(6) 0.0420(3) Uani 1 1 d . . . . .
H3 H -0.1397 0.5111 0.0831 0.050 Uiso 1 1 calc R U . A 1
C4 C 0.1801(2) 0.56384(7) 0.10638(5) 0.0337(2) Uani 1 1 d . . . . .
H4 H 0.1891 0.5977 0.0666 0.040 Uiso 1 1 calc R U . . .
C5 C 0.3613(2) 0.56474(9) 0.15533(6) 0.0431(3) Uani 1 1 d . . . . .
H5 H 0.4976 0.5994 0.1492 0.052 Uiso 1 1 calc R U . A 1
C6 C 0.3466(2) 0.51571(8) 0.21332(6) 0.0386(3) Uani 0.889(12) 1 d . . P A 1
H6 H 0.4728 0.5165 0.2467 0.046 Uiso 0.889(12) 1 calc R U P A 1
N6 N 0.3466(2) 0.51571(8) 0.21332(6) 0.0386(3) Uani 0.111(12) 1 d . . P A 2
C7 C 0.12673(17) 0.41211(6) 0.28443(5) 0.0245(2) Uani 1 1 d . . . . .
C8 C -0.0739(2) 0.36277(8) 0.29374(6) 0.0426(3) Uani 0.894(12) 1 d . . P B 1
H8 H -0.2005 0.3639 0.2605 0.051 Uiso 0.894(12) 1 calc R U P B 1
C9 C -0.0931(2) 0.31236(8) 0.34992(6) 0.0419(3) Uani 0.626(12) 1 d . . P B 1
H9 H -0.2318 0.2787 0.3553 0.050 Uiso 0.626(12) 1 calc R U P B 1
C11 C 0.2873(2) 0.35936(8) 0.38918(6) 0.0387(3) Uani 0.854(12) 1 d . . P B 1
H11 H 0.4136 0.3581 0.4225 0.046 Uiso 0.854(12) 1 calc R U P B 1
C12 C 0.30667(18) 0.41005(7) 0.33246(6) 0.0374(3) Uani 0.626(12) 1 d . . P B 1
H12 H 0.4456 0.4435 0.3269 0.045 Uiso 0.626(12) 1 calc R U P B 1
N8 N -0.0739(2) 0.36277(8) 0.29374(6) 0.0426(3) Uani 0.106(12) 1 d . . P B 2
N9 N -0.0931(2) 0.31236(8) 0.34992(6) 0.0419(3) Uani 0.374(12) 1 d . . P B 2
N11 N 0.2873(2) 0.35936(8) 0.38918(6) 0.0387(3) Uani 0.146(12) 1 d . . P B 2
N12 N 0.30667(18) 0.41005(7) 0.33246(6) 0.0374(3) Uani 0.374(12) 1 d . . P B 2
C10 C 0.08609(16) 0.31037(6) 0.39817(5) 0.0240(2) Uani 1 1 d . . . . .
C13 C 0.06401(17) 0.25507(6) 0.45874(5) 0.0245(2) Uani 1 1 d . . . . .
C14 C -0.13762(18) 0.20487(7) 0.46586(5) 0.0312(3) Uani 0.894(11) 1 d . . P C 1
H14 H -0.2637 0.2071 0.4325 0.037 Uiso 0.894(11) 1 calc R U P C 1
N14 N -0.13762(18) 0.20487(7) 0.46586(5) 0.0312(3) Uani 0.106(11) 1 d . . P C 2
C15 C -0.1545(2) 0.15180(8) 0.52132(6) 0.0369(3) Uani 1 1 d . . . . .
H15 H -0.2918 0.1172 0.5260 0.044 Uiso 1 1 calc R U . C 1
C16 C 0.0288(2) 0.14894(7) 0.57027(5) 0.0354(3) Uani 1 1 d . . . . .
H16 H 0.0189 0.1125 0.6086 0.042 Uiso 1 1 calc R U . . .
C17 C 0.2265(2) 0.20017(7) 0.56221(5) 0.0357(3) Uani 1 1 d . . . . .
H17 H 0.3522 0.1989 0.5957 0.043 Uiso 1 1 calc R U . C 1
C18 C 0.24537(18) 0.25261(6) 0.50724(5) 0.0307(3) Uani 0.603(11) 1 d . . P C 1
H18 H 0.3829 0.2871 0.5026 0.037 Uiso 0.603(11) 1 calc R U P C 1
N18 N 0.24537(18) 0.25261(6) 0.50724(5) 0.0307(3) Uani 0.397(11) 1 d . . P C 2
C19 C 0.03196(16) 0.60666(6) 0.38255(5) 0.0237(2) Uani 1 1 d . . . . .
C20 C -0.15266(19) 0.60871(7) 0.33523(5) 0.0356(3) Uani 0.648(10) 1 d . . P D 1
H20 H -0.2901 0.5746 0.3412 0.043 Uiso 0.648(10) 1 calc R U P D 1
N20 N -0.15266(19) 0.60871(7) 0.33523(5) 0.0356(3) Uani 0.352(10) 1 d . . P D 2
C21 C -0.1381(2) 0.66018(8) 0.27934(6) 0.0407(3) Uani 1 1 d . . . . .
H21 H -0.2669 0.6612 0.2468 0.049 Uiso 1 1 calc R U . D 1
C22 C 0.0584(2) 0.71049(7) 0.26911(5) 0.0350(3) Uani 1 1 d . . . . .
H22 H 0.0659 0.7460 0.2302 0.042 Uiso 1 1 calc R U . . .
C23 C 0.2441(2) 0.70810(9) 0.31671(6) 0.0432(3) Uani 1 1 d . . . . .
H23 H 0.3811 0.7424 0.3106 0.052 Uiso 1 1 calc R U . D 1
C24 C 0.23245(19) 0.65627(8) 0.37315(6) 0.0370(3) Uani 0.852(10) 1 d . . P D 1
H24 H 0.3617 0.6546 0.4055 0.044 Uiso 0.852(10) 1 calc R U P D 1
N24 N 0.23245(19) 0.65627(8) 0.37315(6) 0.0370(3) Uani 0.148(10) 1 d . . P D 2
C25 C 0.01552(16) 0.55148(6) 0.44326(5) 0.0230(2) Uani 1 1 d . . . . .
C26 C -0.18665(19) 0.50448(8) 0.45447(6) 0.0398(3) Uani 0.843(10) 1 d . . P E 1
H26 H -0.3178 0.5076 0.4228 0.048 Uiso 0.843(10) 1 calc R U P E 1
C27 C 0.20166(19) 0.54679(8) 0.48948(6) 0.0395(3) Uani 0.657(10) 1 d . . P E 1
H27 H 0.3419 0.5791 0.4828 0.047 Uiso 0.657(10) 1 calc R U P E 1
N26 N -0.18665(19) 0.50448(8) 0.45447(6) 0.0398(3) Uani 0.157(10) 1 d . . P E 2
N27 N 0.20166(19) 0.54679(8) 0.48948(6) 0.0395(3) Uani 0.343(10) 1 d . . P E 2

loop_
_atom_site_aniso_label
_atom_site_aniso_U_11
_atom_site_aniso_U_22
_atom_site_aniso_U_33
_atom_site_aniso_U_23
_atom_site_aniso_U_13
_atom_site_aniso_U_12
C1 0.0237(4) 0.0215(4) 0.0287(5) -0.0043(3) 0.0002(3) -0.0002(3)
C2 0.0341(6) 0.0439(6) 0.0372(6) 0.0110(4) -0.0098(4) -0.0146(4)
N2 0.0341(6) 0.0439(6) 0.0372(6) 0.0110(4) -0.0098(4) -0.0146(4)
C3 0.0427(6) 0.0478(7) 0.0346(6) 0.0120(5) -0.0108(5) -0.0151(5)
C4 0.0417(6) 0.0299(5) 0.0296(5) 0.0037(4) 0.0005(4) -0.0059(4)
C5 0.0386(6) 0.0495(7) 0.0408(6) 0.0105(5) -0.0031(5) -0.0168(5)
C6 0.0309(6) 0.0474(7) 0.0368(6) 0.0090(5) -0.0067(4) -0.0127(5)
N6 0.0309(6) 0.0474(7) 0.0368(6) 0.0090(5) -0.0067(4) -0.0127(5)
C7 0.0232(4) 0.0213(4) 0.0291(5) -0.0047(3) 0.0025(3) 0.0000(3)
C8 0.0337(6) 0.0503(7) 0.0433(7) 0.0087(5) -0.0050(5) -0.0164(5)
C9 0.0335(6) 0.0519(7) 0.0398(6) 0.0108(5) -0.0053(4) -0.0164(5)
C11 0.0295(6) 0.0434(6) 0.0430(6) 0.0002(5) -0.0015(4) -0.0088(5)
C12 0.0282(5) 0.0414(6) 0.0426(6) 0.0026(4) -0.0010(4) -0.0091(4)
N8 0.0337(6) 0.0503(7) 0.0433(7) 0.0087(5) -0.0050(5) -0.0164(5)
N9 0.0335(6) 0.0519(7) 0.0398(6) 0.0108(5) -0.0053(4) -0.0164(5)
N11 0.0295(6) 0.0434(6) 0.0430(6) 0.0002(5) -0.0015(4) -0.0088(5)
N12 0.0282(5) 0.0414(6) 0.0426(6) 0.0026(4) -0.0010(4) -0.0091(4)
C10 0.0226(4) 0.0231(4) 0.0265(4) -0.0054(3) 0.0023(3) 0.0009(3)
C13 0.0232(4) 0.0246(5) 0.0259(4) -0.0050(3) 0.0012(3) 0.0040(3)
C14 0.0274(5) 0.0357(6) 0.0305(5) 0.0048(4) -0.0007(4) -0.0025(4)
N14 0.0274(5) 0.0357(6) 0.0305(5) 0.0048(4) -0.0007(4) -0.0025(4)
C15 0.0368(6) 0.0390(6) 0.0349(6) 0.0065(4) 0.0042(4) -0.0030(5)
C16 0.0444(6) 0.0346(6) 0.0272(5) 0.0040(4) 0.0032(4) 0.0043(5)
C17 0.0388(6) 0.0371(6) 0.0307(5) 0.0001(4) -0.0054(4) 0.0036(5)
C18 0.0299(5) 0.0314(5) 0.0305(5) -0.0010(4) -0.0035(4) 0.0001(4)
N18 0.0299(5) 0.0314(5) 0.0305(5) -0.0010(4) -0.0035(4) 0.0001(4)
C19 0.0224(4) 0.0220(4) 0.0266(4) -0.0035(3) 0.0006(3) 0.0030(3)
C20 0.0317(5) 0.0390(6) 0.0354(5) 0.0071(4) -0.0081(4) -0.0080(4)
N20 0.0317(5) 0.0390(6) 0.0354(5) 0.0071(4) -0.0081(4) -0.0080(4)
C21 0.0417(6) 0.0445(7) 0.0352(6) 0.0076(5) -0.0105(5) -0.0072(5)
C22 0.0426(6) 0.0335(6) 0.0288(5) 0.0043(4) 0.0011(4) -0.0006(4)
C23 0.0380(6) 0.0503(7) 0.0411(6) 0.0123(5) -0.0007(5) -0.0117(5)
C24 0.0291(5) 0.0458(7) 0.0358(6) 0.0102(5) -0.0042(4) -0.0087(4)
N24 0.0291(5) 0.0458(7) 0.0358(6) 0.0102(5) -0.0042(4) -0.0087(4)
C25 0.0212(4) 0.0216(4) 0.0261(4) -0.0042(3) 0.0010(3) 0.0018(3)
C26 0.0286(5) 0.0490(7) 0.0413(6) 0.0088(5) -0.0069(4) -0.0118(5)
C27 0.0285(5) 0.0495(7) 0.0400(6) 0.0104(5) -0.0065(4) -0.0116(4)
N26 0.0286(5) 0.0490(7) 0.0413(6) 0.0088(5) -0.0069(4) -0.0118(5)
N27 0.0285(5) 0.0495(7) 0.0400(6) 0.0104(5) -0.0065(4) -0.0116(4)

loop_
_atom_type_symbol
_atom_type_description
_atom_type_scat_dispersion_real
_atom_type_scat_dispersion_imag
_atom_type_scat_source
C C 0.0033 0.0016 'International Tables Vol C Tables 4.2.6.8 and 6.1.1.4'
H H 0.0000 0.0000 'International Tables Vol C Tables 4.2.6.8 and 6.1.1.4'
N N 0.0061 0.0033 'International Tables Vol C Tables 4.2.6.8 and 6.1.1.4'

loop_
_geom_angle_atom_site_label_1
_geom_angle_atom_site_label_2
_geom_angle_atom_site_label_3
_geom_angle
_geom_angle_site_symmetry_1
_geom_angle_site_symmetry_3
N2 C1 N6 119.19(9) . .
C2 C1 C6 119.19(9) . .
N2 C1 C7 119.57(9) . .
C2 C1 C7 119.57(9) . .
N6 C1 C7 121.23(9) . .
C6 C1 C7 121.23(9) . .
C3 C2 C1 120.20(10) . .
C3 C2 H2 119.9 . .
C1 C2 H2 119.9 . .
C3 N2 C1 120.20(10) . .
N2 C3 C4 121.69(10) . .
C2 C3 C4 121.69(10) . .
C2 C3 H3 119.2 . .
C4 C3 H3 119.2 . .
C3 C4 C5 118.31(10) . .
C3 C4 H4 120.8 . .
C5 C4 H4 120.8 . .
C4 C5 N6 120.61(10) . .
C4 C5 C6 120.61(10) . .
C4 C5 H5 119.7 . .
C6 C5 H5 119.7 . .
C5 C6 C1 119.98(10) . .
C5 C6 H6 120.0 . .
C1 C6 H6 120.0 . .
C5 N6 C1 119.98(10) . .
N12 C7 N8 118.86(10) . .
C12 C7 C8 118.86(10) . .
N12 C7 C1 120.35(9) . .
C12 C7 C1 120.35(9) . .
N8 C7 C1 120.78(9) . .
C8 C7 C1 120.78(9) . .
C9 C8 C7 121.17(10) . .
C9 C8 H8 119.4 . .
C7 C8 H8 119.4 . .
C10 C9 C8 120.12(10) . .
C10 C9 H9 119.9 . .
C8 C9 H9 119.9 . .
C12 C11 C10 120.79(10) . .
C12 C11 H11 119.6 . .
C10 C11 H11 119.6 . .
C7 C12 C11 120.00(10) . .
C7 C12 H12 120.0 . .
C11 C12 H12 120.0 . .
N9 N8 C7 121.17(10) . .
C10 N9 N8 120.12(10) . .
N12 N11 C10 120.79(10) . .
C7 N12 N11 120.00(10) . .
N9 C10 N11 119.04(10) . .
C9 C10 C11 119.04(10) . .
N9 C10 C13 119.68(9) . .
C9 C10 C13 119.68(9) . .
N11 C10 C13 121.27(9) . .
C11 C10 C13 121.27(9) . .
C18 C13 C14 120.07(9) . .
N18 C13 N14 120.07(9) . .
N18 C13 C10 119.72(9) . .
C18 C13 C10 119.72(9) . .
C14 C13 C10 120.20(8) . .
N14 C13 C10 120.20(8) . .
C15 C14 C13 120.00(10) . .
C15 C14 H14 120.0 . .
C13 C14 H14 120.0 . .
C15 N14 C13 120.00(10) . .
N14 C15 C16 120.05(10) . .
C14 C15 C16 120.05(10) . .
C14 C15 H15 120.0 . .
C16 C15 H15 120.0 . .
C17 C16 C15 118.71(10) . .
C17 C16 H16 120.6 . .
C15 C16 H16 120.6 . .
N18 C17 C16 121.64(10) . .
C18 C17 C16 121.64(10) . .
C18 C17 H17 119.2 . .
C16 C17 H17 119.2 . .
C17 C18 C13 119.52(10) . .
C17 C18 H18 120.2 . .
C13 C18 H18 120.2 . .
C17 N18 C13 119.52(10) . .
N20 C19 N24 119.65(9) . .
C20 C19 C24 119.65(9) . .
N20 C19 C25 119.75(9) . .
C20 C19 C25 119.75(9) . .
N24 C19 C25 120.60(9) . .
C24 C19 C25 120.60(9) . .
C21 C20 C19 119.74(10) . .
C21 C20 H20 120.1 . .
C19 C20 H20 120.1 . .
C21 N20 C19 119.74(10) . .
N20 C21 C22 121.69(10) . .
C20 C21 C22 121.69(10) . .
C20 C21 H21 119.2 . .
C22 C21 H21 119.2 . .
C21 C22 C23 118.41(10) . .
C21 C22 H22 120.8 . .
C23 C22 H22 120.8 . .
C22 C23 N24 120.57(11) . .
C22 C23 C24 120.57(11) . .
C22 C23 H23 119.7 . .
C24 C23 H23 119.7 . .
C23 C24 C19 119.94(10) . .
C23 C24 H24 120.0 . .
C19 C24 H24 120.0 . .
C23 N24 C19 119.94(10) . .
N27 C25 N26 118.73(9) . .
C27 C25 C26 118.73(9) . .
N27 C25 C19 120.18(9) . .
C27 C25 C19 120.18(9) . .
N26 C25 C19 121.09(9) . .
C26 C25 C19 121.09(9) . .
C27 C26 C25 121.11(10) 3_566 .
C27 C26 H26 119.4 3_566 .
C25 C26 H26 119.4 . .
C25 C27 C26 120.15(10) . 3_566
C25 C27 H27 119.9 . .
C26 C27 H27 119.9 3_566 .
N27 N26 C25 121.11(10) 3_566 .
C25 N27 N26 120.15(10) . 3_566

loop_
_geom_bond_atom_site_label_1
_geom_bond_atom_site_label_2
_geom_bond_distance
_geom_bond_site_symmetry_2
C1 N2 1.3717(13) .
C1 C2 1.3717(13) .
C1 N6 1.3858(14) .
C1 C6 1.3858(14) .
C1 C7 1.4829(14) .
C2 C3 1.3649(14) .
C2 H2 0.9500 .
N2 C3 1.3649(14) .
C3 C4 1.3747(16) .
C3 H3 0.9500 .
C4 C5 1.3784(16) .
C4 H4 0.9500 .
C5 N6 1.3828(15) .
C5 C6 1.3828(15) .
C5 H5 0.9500 .
C6 H6 0.9500 .
C7 N12 1.3614(14) .
C7 C12 1.3614(14) .
C7 N8 1.3847(14) .
C7 C8 1.3847(14) .
C8 C9 1.3682(16) .
C8 H8 0.9500 .
C9 C10 1.3613(14) .
C9 H9 0.9500 .
C11 C12 1.3794(16) .
C11 C10 1.3832(14) .
C11 H11 0.9500 .
C12 H12 0.9500 .
N8 N9 1.3682(16) .
N9 C10 1.3613(14) .
N11 N12 1.3794(16) .
N11 C10 1.3832(14) .
C10 C13 1.4845(13) .
C13 N18 1.3734(13) .
C13 C18 1.3734(13) .
C13 C14 1.3906(14) .
C13 N14 1.3906(14) .
C14 C15 1.3801(14) .
C14 H14 0.9500 .
N14 C15 1.3801(14) .
C15 C16 1.3875(16) .
C15 H15 0.9500 .
C16 C17 1.3846(17) .
C16 H16 0.9500 .
C17 N18 1.3674(14) .
C17 C18 1.3674(14) .
C17 H17 0.9500 .
C18 H18 0.9500 .
C19 N20 1.3710(13) .
C19 C20 1.3710(13) .
C19 N24 1.3866(14) .
C19 C24 1.3866(14) .
C19 C25 1.4825(14) .
C20 C21 1.3708(15) .
C20 H20 0.9500 .
N20 C21 1.3708(15) .
C21 C22 1.3777(17) .
C21 H21 0.9500 .
C22 C23 1.3792(16) .
C22 H22 0.9500 .
C23 N24 1.3813(16) .
C23 C24 1.3813(16) .
C23 H23 0.9500 .
C24 H24 0.9500 .
C25 N27 1.3650(14) .
C25 C27 1.3650(14) .
C25 N26 1.3782(14) .
C25 C26 1.3782(14) .
C26 C27 1.3716(15) 3_566
C26 H26 0.9500 .
C27 C26 1.3716(15) 3_566
C27 H27 0.9500 .
N26 N27 1.3716(15) 3_566
N27 N26 1.3716(15) 3_566

loop_
_geom_torsion_atom_site_label_1
_geom_torsion_atom_site_label_2
_geom_torsion_atom_site_label_3
_geom_torsion_atom_site_label_4
_geom_torsion
_geom_torsion_site_symmetry_4
C6 C1 C2 C3 -1.23(18) .
C7 C1 C2 C3 179.94(11) .
N6 C1 N2 C3 -1.23(18) .
C7 C1 N2 C3 179.94(11) .
C1 N2 C3 C4 0.4(2) .
C1 C2 C3 C4 0.4(2) .
N2 C3 C4 C5 0.4(2) .
C2 C3 C4 C5 0.4(2) .
C3 C4 C5 N6 -0.45(19) .
C3 C4 C5 C6 -0.45(19) .
C4 C5 C6 C1 -0.3(2) .
C2 C1 C6 C5 1.18(18) .
C7 C1 C6 C5 179.98(10) .
C4 C5 N6 C1 -0.3(2) .
N2 C1 N6 C5 1.18(18) .
C7 C1 N6 C5 179.98(10) .
N2 C1 C7 N12 177.17(10) .
N6 C1 C7 N12 -1.62(15) .
C2 C1 C7 C12 177.17(10) .
C6 C1 C7 C12 -1.62(15) .
N2 C1 C7 N8 -1.91(15) .
N6 C1 C7 N8 179.29(11) .
C2 C1 C7 C8 -1.91(15) .
C6 C1 C7 C8 179.29(11) .
C12 C7 C8 C9 -0.16(18) .
C1 C7 C8 C9 178.94(11) .
C7 C8 C9 C10 0.4(2) .
C8 C7 C12 C11 0.05(17) .
C1 C7 C12 C11 -179.06(10) .
C10 C11 C12 C7 -0.16(18) .
N12 C7 N8 N9 -0.16(18) .
C1 C7 N8 N9 178.94(11) .
C7 N8 N9 C10 0.4(2) .
N8 C7 N12 N11 0.05(17) .
C1 C7 N12 N11 -179.06(10) .
C10 N11 N12 C7 -0.16(18) .
N8 N9 C10 N11 -0.50(18) .
N8 N9 C10 C13 -179.65(11) .
C8 C9 C10 C11 -0.50(18) .
C8 C9 C10 C13 -179.65(11) .
N12 N11 C10 N9 0.39(17) .
N12 N11 C10 C13 179.52(10) .
C12 C11 C10 C9 0.39(17) .
C12 C11 C10 C13 179.52(10) .
N9 C10 C13 N18 179.59(10) .
N11 C10 C13 N18 0.46(14) .
C9 C10 C13 C18 179.59(10) .
C11 C10 C13 C18 0.46(14) .
C9 C10 C13 C14 0.65(14) .
C11 C10 C13 C14 -178.48(10) .
N9 C10 C13 N14 0.65(14) .
N11 C10 C13 N14 -178.48(10) .
C18 C13 C14 C15 -0.71(15) .
C10 C13 C14 C15 178.23(9) .
N18 C13 N14 C15 -0.71(15) .
C10 C13 N14 C15 178.23(9) .
C13 N14 C15 C16 0.47(17) .
C13 C14 C15 C16 0.47(17) .
N14 C15 C16 C17 0.12(17) .
C14 C15 C16 C17 0.12(17) .
C15 C16 C17 N18 -0.47(17) .
C15 C16 C17 C18 -0.47(17) .
C16 C17 C18 C13 0.23(16) .
C14 C13 C18 C17 0.36(15) .
C10 C13 C18 C17 -178.58(9) .
C16 C17 N18 C13 0.23(16) .
N14 C13 N18 C17 0.36(15) .
C10 C13 N18 C17 -178.58(9) .
C24 C19 C20 C21 -0.45(17) .
C25 C19 C20 C21 179.55(10) .
N24 C19 N20 C21 -0.45(17) .
C25 C19 N20 C21 179.55(10) .
C19 N20 C21 C22 0.00(19) .
C19 C20 C21 C22 0.00(19) .
N20 C21 C22 C23 0.17(19) .
C20 C21 C22 C23 0.17(19) .
C21 C22 C23 N24 0.1(2) .
C21 C22 C23 C24 0.1(2) .
C22 C23 C24 C19 -0.6(2) .
C20 C19 C24 C23 0.73(17) .
C25 C19 C24 C23 -179.27(10) .
C22 C23 N24 C19 -0.6(2) .
N20 C19 N24 C23 0.73(17) .
C25 C19 N24 C23 -179.27(10) .
N20 C19 C25 N27 177.78(10) .
N24 C19 C25 N27 -2.22(15) .
C20 C19 C25 C27 177.78(10) .
C24 C19 C25 C27 -2.22(15) .
N20 C19 C25 N26 -2.57(15) .
N24 C19 C25 N26 177.42(10) .
C20 C19 C25 C26 -2.57(15) .
C24 C19 C25 C26 177.42(10) .
C27 C25 C26 C27 -0.6(2) 3_566
C19 C25 C26 C27 179.79(10) 3_566
C26 C25 C27 C26 0.6(2) 3_566
C19 C25 C27 C26 -179.79(10) 3_566
N27 C25 N26 N27 -0.6(2) 3_566
C19 C25 N26 N27 179.79(10) 3_566
N26 C25 N27 N26 0.6(2) 3_566
C19 C25 N27 N26 -179.79(10) 3_566
